data_7711438
loop_
_publ_author_name
'Ablott, Timothy A.'
'Lu, Kimbal T.'
'Aughterson, Robert D.'
'Zhang, Yingjie'

_publ_section_title
;
 Uranium oxide hydrate frameworks with Er(iii) or Y(iii) ions: revealing
 structural insights leading to the low symmetry
;
_journal_name_full 'Dalton Transactions'
_journal_paper_doi 10.1039/D2DT02763A
_journal_year 2022
_chemical_formula_moiety 'O22.5 U5.5 Y'
_chemical_formula_sum 'O22.5 U5.5 Y'
_chemical_formula_weight 1758.08
_space_group_crystal_system triclinic
_space_group_IT_number 2
_space_group_name_Hall '-P 1'
_space_group_name_H-M_alt 'P -1'
_audit_creation_date 2022-07-30
_audit_creation_method
;
Olex2 1.5
(compiled 2021.12.09 svn.r5202d8cf for OlexSys, GUI svn.r6439)
;
_audit_update_record
;
2022-08-07 deposited with the CCDC.	2022-09-29 downloaded from the CCDC.
;
_cell_angle_alpha 111.13(3)
_cell_angle_beta 103.02(3)
_cell_angle_gamma 106.40(3)
_cell_formula_units_Z 2
_cell_length_a 8.0890(16)
_cell_length_b 11.408(2)
_cell_length_c 11.517(2)
_cell_measurement_reflns_used 16000
_cell_measurement_temperature 100(2)
_cell_measurement_theta_max 24.999
_cell_measurement_theta_min 2.037
_cell_volume 885.2(5)
_computing_cell_refinement 'BlueIce (McPhillips, et al., 2002)'
_computing_data_collection 'XDS (Kabsch, 1993)'
_computing_data_reduction 'XDS (Kabsch, 1993)'
_computing_molecular_graphics 'Olex2 1.5 (Dolomanov et al., 2009)'
_computing_publication_material 'Olex2 1.5 (Dolomanov et al., 2009)'
_computing_structure_refinement 'SHELXL 2018/3 (Sheldrick, 2015)'
_computing_structure_solution 'SHELXT 2014/5 (Sheldrick, 2014)'
_diffrn_ambient_temperature 100(2)
_diffrn_measured_fraction_theta_full 0.919
_diffrn_measured_fraction_theta_max 0.919
_diffrn_measurement_device_type 'Eiger Detector'
_diffrn_measurement_method '\p  scans'
_diffrn_radiation_type 'silicon double crystal monochromated synchrotron'
_diffrn_radiation_wavelength 0.71095
_diffrn_reflns_av_R_equivalents 0.0543
_diffrn_reflns_av_unetI/netI 0.0541
_diffrn_reflns_Laue_measured_fraction_full 0.919
_diffrn_reflns_Laue_measured_fraction_max 0.919
_diffrn_reflns_limit_h_max 9
_diffrn_reflns_limit_h_min -9
_diffrn_reflns_limit_k_max 13
_diffrn_reflns_limit_k_min -13
_diffrn_reflns_limit_l_max 13
_diffrn_reflns_limit_l_min -13
_diffrn_reflns_number 8943
_diffrn_reflns_point_group_measured_fraction_full 0.919
_diffrn_reflns_point_group_measured_fraction_max 0.919
_diffrn_reflns_theta_full 24.999
_diffrn_reflns_theta_max 24.999
_diffrn_reflns_theta_min 2.037
_diffrn_source 'Australian Synchrotron MX2'
_exptl_absorpt_coefficient_mu 53.474
_exptl_absorpt_correction_T_max 0.4343
_exptl_absorpt_correction_T_min 0.2622
_exptl_absorpt_correction_type multi-scan
_exptl_absorpt_process_details
;
SADABS-2012/1 (Bruker,2012) was used for absorption correction.
wR2(int) was 0.1768 before and 0.0850 after correction.
The Ratio of minimum to maximum transmission is 0.6037.
The \l/2 correction factor is 0.0015.
;
_exptl_crystal_colour orange
_exptl_crystal_density_diffrn 6.596
_exptl_crystal_description plate
_exptl_crystal_F_000 1450
_exptl_crystal_size_max 0.015
_exptl_crystal_size_mid 0.010
_exptl_crystal_size_min 0.005
_refine_diff_density_max 3.905
_refine_diff_density_min -3.693
_refine_diff_density_rms 0.626
_refine_ls_extinction_method none
_refine_ls_goodness_of_fit_ref 1.123
_refine_ls_hydrogen_treatment undef
_refine_ls_matrix_type full
_refine_ls_number_parameters 136
_refine_ls_number_reflns 2866
_refine_ls_number_restraints 397
_refine_ls_restrained_S_all 1.049
_refine_ls_R_factor_all 0.0480
_refine_ls_R_factor_gt 0.0468
_refine_ls_shift/su_max 0.000
_refine_ls_shift/su_mean 0.000
_refine_ls_structure_factor_coef Fsqd
_refine_ls_weighting_details 'w=1/[\s^2^(Fo^2^)+(0.0788P)^2^+41.0674P] where P=(Fo^2^+2Fc^2^)/3'
_refine_ls_weighting_scheme calc
_refine_ls_wR_factor_gt 0.1402
_refine_ls_wR_factor_ref 0.1422
_reflns_Friedel_coverage 0.000
_reflns_number_gt 2723
_reflns_number_total 2866
_reflns_threshold_expression 'I > 2\s(I)'
_cod_data_source_file d2dt02763a2.cif
_cod_data_source_block p-1
_cod_original_cell_volume 885.2(4)
_cod_original_formula_sum 'O22.50 U5.50 Y'
_cod_database_code 7711438
_shelx_shelxl_version_number 2018/3
_shelx_space_group_comment
;
The symmetry employed for this shelxl refinement is uniquely defined
by the following loop, which should always be used as a source of
symmetry information in preference to the above space-group names.
They are only intended as comments.
;
_olex2_refinement_description
;
1. Uiso/Uaniso restraints and constraints
Uanis(O1) = Uanis(O2) = Uanis(O3) = Uanis(O4) = Uanis(O5) = Uanis(O6) =
Uanis(O7) = Uanis(O8) = Uanis(O9) = Uanis(O10) = Uanis(O11) = Uanis(O12) =
Uanis(O13) = Uanis(O14) = Uanis(O15) = Uanis(O16) = Uanis(O17) = Uanis(O18) =
Uanis(O19) = Uanis(O20) = Uanis(O21) = Uanis(O22) = Uanis(O23) = Uanis(O17)
2. Rigid body (RIGU) restrains
 All non-hydrogen atoms
 with sigma for 1-2 distances of 0.004 and sigma for 1-3 distances of 0.004
3. Others
 Fixed Sof: O17(0.5)
;
_olex2_submission_special_instructions 'No special instructions were received'

loop_
_space_group_symop_operation_xyz
'x, y, z'
'-x, -y, -z'

loop_
_atom_site_label
_atom_site_type_symbol
_atom_site_fract_x
_atom_site_fract_y
_atom_site_fract_z
_atom_site_U_iso_or_equiv
_atom_site_adp_type
_atom_site_occupancy
_atom_site_site_symmetry_order
_atom_site_calc_flag
_atom_site_refinement_flags_posn
_atom_site_refinement_flags_adp
_atom_site_refinement_flags_occupancy
_atom_site_disorder_assembly
_atom_site_disorder_group
U1 U 0.21520(9) 0.66586(7) 0.83768(6) 0.0141(2) Uani 1 1 d . . . . .
U2 U 0.53313(9) 0.48828(7) 0.67249(7) 0.0152(2) Uani 1 1 d . . . . .
U3 U 0.80372(9) 0.35471(7) 0.48692(7) 0.0123(2) Uani 1 1 d . . . . .
U4 U 0.79268(9) 0.36053(7) 0.85674(7) 0.0131(2) Uani 1 1 d . . . . .
U5 U 0.49209(9) 0.00405(7) 0.80796(7) 0.0149(2) Uani 1 1 d . . . . .
U6 U 0.500000 0.000000 0.500000 0.0149(3) Uani 1 2 d S . P . .
Y1 Y 1.0109(3) 0.0775(2) 0.7739(2) 0.0229(4) Uani 1 1 d . . . . .
O1 O 0.3741(18) 0.7622(14) 1.0528(14) 0.0223(6) Uani 1 1 d . . . . .
O2 O 0.0420(18) 0.5582(14) 0.6275(14) 0.0223(6) Uani 1 1 d . . . . .
O3 O 0.0934(18) 0.7787(14) 0.8734(14) 0.0223(6) Uani 1 1 d . . . . .
O4 O 0.3471(18) 0.7745(14) 0.7391(14) 0.0223(6) Uani 1 1 d . . . . .
O5 O 0.3581(18) 0.5552(14) 0.8022(14) 0.0223(6) Uani 1 1 d . . . . .
O6 O 0.7026(18) 0.6572(14) 0.7622(14) 0.0223(6) Uani 1 1 d . . . . .
O7 O 0.3592(18) 0.3178(14) 0.5789(14) 0.0223(6) Uani 1 1 d . . . . .
O8 O 0.6279(18) 0.4469(14) 0.4758(14) 0.0223(6) Uani 1 1 d . . . . .
O9 O 0.9653(18) 0.2735(14) 0.5169(14) 0.0223(6) Uani 1 1 d . . . . .
O10 O 0.7444(18) 0.3870(14) 0.6728(14) 0.0223(6) Uani 1 1 d . . . . .
O11 O 0.6375(18) 0.4568(14) 0.8698(14) 0.0223(6) Uani 1 1 d . . . . .
O12 O 1.0602(18) 0.5427(14) 0.9211(14) 0.0223(6) Uani 1 1 d . . . . .
O13 O 0.5551(18) 0.1422(14) 0.6912(14) 0.0223(6) Uani 1 1 d . . . . .
O14 O 0.9351(18) 0.2610(14) 0.8335(14) 0.0223(6) Uani 1 1 d . . . . .
O15 O 0.7227(18) 0.0036(14) 0.8277(14) 0.0223(6) Uani 1 1 d . . . . .
O16 O 0.2623(18) 0.0130(14) 0.7765(14) 0.0223(6) Uani 1 1 d . . . . .
O17 O 0.462(3) 0.005(3) 0.994(3) 0.0223(6) Uani 0.5 1 d . . P . .
O18 O 0.4118(18) -0.1311(14) 0.5765(14) 0.0223(6) Uani 1 1 d . . . . .
O19 O 0.7793(18) 0.0076(14) 0.5783(14) 0.0223(6) Uani 1 1 d . . . . .
O20 O 1.1354(19) 0.1470(14) 0.6337(14) 0.0223(6) Uani 1 1 d . . . . .
O21 O 1.2958(18) 0.2826(14) 0.9036(14) 0.0223(6) Uani 1 1 d . . . . .
O22 O 0.8958(19) -0.1558(14) 0.6892(14) 0.0223(6) Uani 1 1 d . . . . .
O23 O 1.1150(18) 0.0961(14) 0.9848(14) 0.0223(6) Uani 1 1 d . . . . .

loop_
_atom_site_aniso_label
_atom_site_aniso_U_11
_atom_site_aniso_U_22
_atom_site_aniso_U_33
_atom_site_aniso_U_23
_atom_site_aniso_U_13
_atom_site_aniso_U_12
U1 0.0188(4) 0.0166(4) 0.0128(4) 0.0103(3) 0.0079(3) 0.0085(3)
U2 0.0182(4) 0.0169(4) 0.0167(4) 0.0117(3) 0.0081(3) 0.0085(3)
U3 0.0154(4) 0.0131(4) 0.0124(4) 0.0089(3) 0.0065(3) 0.0060(3)
U4 0.0180(4) 0.0134(4) 0.0129(4) 0.0090(3) 0.0076(3) 0.0075(3)
U5 0.0165(4) 0.0129(4) 0.0170(4) 0.0088(3) 0.0068(3) 0.0051(3)
U6 0.0194(5) 0.0141(5) 0.0131(5) 0.0091(4) 0.0065(4) 0.0051(4)
Y1 0.0280(10) 0.0237(10) 0.0260(10) 0.0156(9) 0.0126(8) 0.0145(9)
O1 0.0232(14) 0.0199(17) 0.0241(15) 0.0127(14) 0.0080(13) 0.0063(13)
O2 0.0232(14) 0.0199(17) 0.0241(15) 0.0127(14) 0.0080(13) 0.0063(13)
O3 0.0232(14) 0.0199(17) 0.0241(15) 0.0127(14) 0.0080(13) 0.0063(13)
O4 0.0232(14) 0.0199(17) 0.0241(15) 0.0127(14) 0.0080(13) 0.0063(13)
O5 0.0232(14) 0.0199(17) 0.0241(15) 0.0127(14) 0.0080(13) 0.0063(13)
O6 0.0232(14) 0.0199(17) 0.0241(15) 0.0127(14) 0.0080(13) 0.0063(13)
O7 0.0232(14) 0.0199(17) 0.0241(15) 0.0127(14) 0.0080(13) 0.0063(13)
O8 0.0232(14) 0.0199(17) 0.0241(15) 0.0127(14) 0.0080(13) 0.0063(13)
O9 0.0232(14) 0.0199(17) 0.0241(15) 0.0127(14) 0.0080(13) 0.0063(13)
O10 0.0232(14) 0.0199(17) 0.0241(15) 0.0127(14) 0.0080(13) 0.0063(13)
O11 0.0232(14) 0.0199(17) 0.0241(15) 0.0127(14) 0.0080(13) 0.0063(13)
O12 0.0232(14) 0.0199(17) 0.0241(15) 0.0127(14) 0.0080(13) 0.0063(13)
O13 0.0232(14) 0.0199(17) 0.0241(15) 0.0127(14) 0.0080(13) 0.0063(13)
O14 0.0232(14) 0.0199(17) 0.0241(15) 0.0127(14) 0.0080(13) 0.0063(13)
O15 0.0232(14) 0.0199(17) 0.0241(15) 0.0127(14) 0.0080(13) 0.0063(13)
O16 0.0232(14) 0.0199(17) 0.0241(15) 0.0127(14) 0.0080(13) 0.0063(13)
O17 0.0232(14) 0.0199(17) 0.0241(15) 0.0127(14) 0.0080(13) 0.0063(13)
O18 0.0232(14) 0.0199(17) 0.0241(15) 0.0127(14) 0.0080(13) 0.0063(13)
O19 0.0232(14) 0.0199(17) 0.0241(15) 0.0127(14) 0.0080(13) 0.0063(13)
O20 0.0232(14) 0.0199(17) 0.0241(15) 0.0127(14) 0.0080(13) 0.0063(13)
O21 0.0232(14) 0.0199(17) 0.0241(15) 0.0127(14) 0.0080(13) 0.0063(13)
O22 0.0232(14) 0.0199(17) 0.0241(15) 0.0127(14) 0.0080(13) 0.0063(13)
O23 0.0232(14) 0.0199(17) 0.0241(15) 0.0127(14) 0.0080(13) 0.0063(13)

loop_
_atom_type_symbol
_atom_type_description
_atom_type_scat_dispersion_real
_atom_type_scat_dispersion_imag
_atom_type_scat_source
O O 0.0106 0.0060 'International Tables Vol C Tables 4.2.6.8 and 6.1.1.4'
U U -9.6767 9.6646 'International Tables Vol C Tables 4.2.6.8 and 6.1.1.4'
Y Y -2.7962 3.5667 'International Tables Vol C Tables 4.2.6.8 and 6.1.1.4'

loop_
_geom_angle_atom_site_label_1
_geom_angle_atom_site_label_2
_geom_angle_atom_site_label_3
_geom_angle
_geom_angle_site_symmetry_1
_geom_angle_site_symmetry_3
_geom_angle_publ_flag
U3 U1 U2 64.04(3) 2_666 . ?
U3 U1 U4 172.79(3) 2_666 2_667 ?
U3 U1 U5 59.81(4) 2_666 1_565 ?
U3 U1 U5 126.55(3) 2_666 2_667 ?
U4 U1 U2 112.74(3) 2_667 . ?
U4 U1 U5 127.25(4) 2_667 1_565 ?
U4 U1 U5 60.46(3) 2_667 2_667 ?
U5 U1 U2 113.33(3) 2_667 . ?
U5 U1 U2 87.82(3) 1_565 . ?
U5 U1 U5 66.79(4) 2_667 1_565 ?
O1 U1 U2 103.0(3) . . ?
O1 U1 U3 147.8(3) . 2_666 ?
O1 U1 U4 37.7(3) . 2_667 ?
O1 U1 U5 28.4(3) . 2_667 ?
O1 U1 U5 91.9(3) . 1_565 ?
O1 U1 O12 73.1(5) . 1_455 ?
O2 U1 U2 78.4(3) . . ?
O2 U1 U3 36.8(3) . 2_666 ?
O2 U1 U4 137.5(3) . 2_667 ?
O2 U1 U5 154.9(3) . 2_667 ?
O2 U1 U5 92.7(3) . 1_565 ?
O2 U1 O1 175.2(5) . . ?
O2 U1 O4 72.9(5) . . ?
O2 U1 O12 102.1(5) . 1_455 ?
O3 U1 U2 158.0(4) . . ?
O3 U1 U3 96.5(4) . 2_666 ?
O3 U1 U4 87.8(4) . 2_667 ?
O3 U1 U5 69.0(4) . 2_667 ?
O3 U1 U5 72.8(4) . 1_565 ?
O3 U1 O1 88.2(6) . . ?
O3 U1 O2 91.9(6) . . ?
O3 U1 O4 89.6(5) . . ?
O3 U1 O5 176.5(6) . . ?
O3 U1 O12 90.3(5) . 1_455 ?
O4 U1 U2 68.7(3) . . ?
O4 U1 U3 36.8(4) . 2_666 ?
O4 U1 U4 149.6(4) . 2_667 ?
O4 U1 U5 90.4(4) . 2_667 ?
O4 U1 U5 25.5(4) . 1_565 ?
O4 U1 O1 111.9(5) . . ?
O4 U1 O12 175.0(5) . 1_455 ?
O5 U1 U2 19.9(4) . . ?
O5 U1 U3 82.7(4) . 2_666 ?
O5 U1 U4 93.4(4) . 2_667 ?
O5 U1 U5 108.8(4) . 2_667 ?
O5 U1 U5 103.9(4) . 1_565 ?
O5 U1 O1 90.7(5) . . ?
O5 U1 O2 89.4(5) . . ?
O5 U1 O4 87.7(5) . . ?
O5 U1 O12 92.5(5) . 1_455 ?
O12 U1 U2 110.9(3) 1_455 . ?
O12 U1 U3 138.3(4) 1_455 2_666 ?
O12 U1 U4 35.4(4) 1_455 2_667 ?
O12 U1 U5 158.0(4) 1_455 1_565 ?
O12 U1 U5 94.3(4) 1_455 2_667 ?
U2 U2 U1 105.93(3) 2_666 . ?
U3 U2 U1 170.43(2) . . ?
U3 U2 U2 64.73(3) . 2_666 ?
U4 U2 U1 117.47(3) . . ?
U4 U2 U2 136.59(3) . 2_666 ?
U4 U2 U3 71.87(3) . . ?
O5 U2 U1 16.3(3) . . ?
O5 U2 U2 121.2(3) . 2_666 ?
O5 U2 U3 173.1(3) . . ?
O5 U2 U4 102.1(3) . . ?
O5 U2 O8 154.6(4) . . ?
O5 U2 O8 85.9(5) . 2_666 ?
O5 U2 O11 73.7(5) . . ?
O6 U2 U1 82.9(4) . . ?
O6 U2 U2 91.0(4) . 2_666 ?
O6 U2 U3 94.9(4) . . ?
O6 U2 U4 93.5(4) . . ?
O6 U2 O5 88.7(5) . . ?
O6 U2 O7 178.8(6) . . ?
O6 U2 O8 92.1(5) . . ?
O6 U2 O8 89.5(5) . 2_666 ?
O6 U2 O10 94.7(5) . . ?
O6 U2 O11 88.0(5) . . ?
O7 U2 U1 96.9(4) . . ?
O7 U2 U2 87.9(4) . 2_666 ?
O7 U2 U3 85.2(4) . . ?
O7 U2 U4 87.6(4) . . ?
O7 U2 O5 91.4(5) . . ?
O7 U2 O8 89.4(5) . 2_666 ?
O7 U2 O8 87.3(5) . . ?
O7 U2 O10 86.0(5) . . ?
O7 U2 O11 93.2(5) . . ?
O8 U2 U1 70.8(3) 2_666 . ?
O8 U2 U1 139.2(3) . . ?
O8 U2 U2 33.5(3) . 2_666 ?
O8 U2 U2 35.3(3) 2_666 2_666 ?
O8 U2 U3 100.0(3) 2_666 . ?
O8 U2 U3 31.3(3) . . ?
O8 U2 U4 171.5(3) 2_666 . ?
O8 U2 U4 103.2(3) . . ?
O8 U2 O8 68.8(5) 2_666 . ?
O8 U2 O11 159.5(4) 2_666 . ?
O10 U2 U1 153.6(3) . . ?
O10 U2 U2 100.4(3) . 2_666 ?
O10 U2 U3 35.6(3) . . ?
O10 U2 U4 36.2(3) . . ?
O10 U2 O5 138.3(5) . . ?
O10 U2 O8 66.9(4) . . ?
O10 U2 O8 135.6(5) . 2_666 ?
O10 U2 O11 64.9(5) . . ?
O11 U2 U1 88.7(3) . . ?
O11 U2 U2 165.1(3) . 2_666 ?
O11 U2 U3 100.5(3) . . ?
O11 U2 U4 28.8(3) . . ?
O11 U2 O8 131.7(5) . . ?
U1 U3 U2 125.19(3) 2_666 . ?
U1 U3 U3 67.79(5) 2_666 2_766 ?
U1 U3 U5 65.64(4) 2_666 2_656 ?
U2 U3 U3 109.95(4) . 2_766 ?
U2 U3 U5 112.00(4) . 2_656 ?
U3 U3 U5 129.54(4) 2_766 2_656 ?
O2 U3 U1 34.4(3) 2_666 2_666 ?
O2 U3 U1 102.2(3) 1_655 2_666 ?
O2 U3 U2 128.8(3) 2_666 . ?
O2 U3 U2 86.0(3) 1_655 . ?
O2 U3 U3 34.1(3) 2_666 2_766 ?
O2 U3 U3 34.8(3) 1_655 2_766 ?
O2 U3 U5 161.8(3) 1_655 2_656 ?
O2 U3 U5 96.2(3) 2_666 2_656 ?
O2 U3 O2 69.0(6) 1_655 2_666 ?
O2 U3 O4 137.1(5) 1_655 2_666 ?
O2 U3 O18 155.6(5) 1_655 2_656 ?
O2 U3 O18 131.6(5) 2_666 2_656 ?
O4 U3 U1 34.9(3) 2_666 2_666 ?
O4 U3 U2 116.0(3) 2_666 . ?
O4 U3 U3 102.6(3) 2_666 2_766 ?
O4 U3 U5 32.6(3) 2_666 2_656 ?
O4 U3 O2 68.7(5) 2_666 2_666 ?
O4 U3 O18 66.4(5) 2_666 2_656 ?
O8 U3 U1 85.2(4) . 2_666 ?
O8 U3 U2 40.1(4) . . ?
O8 U3 U3 93.5(4) . 2_766 ?
O8 U3 U5 100.9(4) . 2_656 ?
O8 U3 O2 91.0(5) . 1_655 ?
O8 U3 O2 94.7(5) . 2_666 ?
O8 U3 O4 85.8(5) . 2_666 ?
O8 U3 O10 77.5(5) . . ?
O8 U3 O18 99.0(5) . 2_656 ?
O9 U3 U1 101.5(4) . 2_666 ?
O9 U3 U2 133.2(4) . . ?
O9 U3 U3 88.8(4) . 2_766 ?
O9 U3 U5 82.4(4) . 2_656 ?
O9 U3 O2 87.2(5) . 1_655 ?
O9 U3 O2 90.8(5) . 2_666 ?
O9 U3 O4 99.9(5) . 2_666 ?
O9 U3 O8 173.3(6) . . ?
O9 U3 O10 95.8(5) . . ?
O9 U3 O18 80.2(5) . 2_656 ?
O10 U3 U1 162.4(3) . 2_666 ?
O10 U3 U2 37.4(3) . . ?
O10 U3 U3 115.9(4) . 2_766 ?
O10 U3 U5 114.4(4) . 2_656 ?
O10 U3 O2 149.3(5) . 2_666 ?
O10 U3 O2 81.4(5) . 1_655 ?
O10 U3 O4 138.6(5) . 2_666 ?
O10 U3 O18 79.1(5) . 2_656 ?
O18 U3 U1 100.8(3) 2_656 2_666 ?
O18 U3 U2 87.4(3) 2_656 . ?
O18 U3 U3 162.5(3) 2_656 2_766 ?
O18 U3 U5 35.7(3) 2_656 2_656 ?
U1 U4 U4 70.57(4) 2_667 2_767 ?
U1 U4 U5 64.20(4) 2_667 . ?
U1 U4 Y1 89.32(4) 2_667 . ?
U2 U4 U1 129.50(3) . 2_667 ?
U2 U4 U4 112.20(4) . 2_767 ?
U2 U4 U5 112.31(4) . . ?
U2 U4 Y1 136.97(4) . . ?
U4 U4 U5 130.09(4) 2_767 . ?
U4 U4 Y1 96.50(5) 2_767 . ?
U5 U4 Y1 63.93(3) . . ?
O1 U4 U1 35.0(3) 2_667 2_667 ?
O1 U4 U2 114.2(3) 2_667 . ?
O1 U4 U4 105.5(3) 2_667 2_767 ?
O1 U4 U5 33.7(3) 2_667 . ?
O1 U4 Y1 86.1(3) 2_667 . ?
O1 U4 O13 66.6(5) 2_667 . ?
O10 U4 U1 167.6(3) . 2_667 ?
O10 U4 U2 38.3(3) . . ?
O10 U4 U4 113.9(4) . 2_767 ?
O10 U4 U5 114.8(4) . . ?
O10 U4 Y1 101.4(3) . . ?
O10 U4 O1 138.5(5) . 2_667 ?
O10 U4 O12 147.3(5) . 2_767 ?
O10 U4 O12 80.1(5) . . ?
O10 U4 O13 77.5(5) . . ?
O11 U4 U1 91.6(4) . 2_667 ?
O11 U4 U2 38.4(4) . . ?
O11 U4 U4 96.5(4) . 2_767 ?
O11 U4 U5 104.5(4) . . ?
O11 U4 Y1 166.5(4) . . ?
O11 U4 O1 86.9(5) . 2_667 ?
O11 U4 O10 76.5(5) . . ?
O11 U4 O12 93.6(5) . 2_767 ?
O11 U4 O12 97.1(5) . . ?
O11 U4 O13 96.1(5) . . ?
O12 U4 U1 105.3(3) . 2_667 ?
O12 U4 U1 35.3(3) 2_767 2_667 ?
O12 U4 U2 91.1(3) . . ?
O12 U4 U2 127.1(3) 2_767 . ?
O12 U4 U4 35.3(3) 2_767 2_767 ?
O12 U4 U4 34.8(3) . 2_767 ?
O12 U4 U5 97.8(3) 2_767 . ?
O12 U4 U5 156.0(3) . . ?
O12 U4 Y1 95.7(3) . . ?
O12 U4 Y1 94.9(3) 2_767 . ?
O12 U4 O1 140.3(5) . 2_667 ?
O12 U4 O1 70.2(5) 2_767 2_667 ?
O12 U4 O12 70.1(5) 2_767 . ?
O12 U4 O13 135.0(5) 2_767 . ?
O12 U4 O13 150.6(5) . . ?
O13 U4 U1 100.5(3) . 2_667 ?
O13 U4 U2 83.1(3) . . ?
O13 U4 U4 164.7(3) . 2_767 ?
O13 U4 U5 37.3(3) . . ?
O13 U4 Y1 70.5(3) . . ?
O14 U4 U1 90.9(4) . 2_667 ?
O14 U4 U2 138.8(4) . . ?
O14 U4 U4 86.5(4) . 2_767 ?
O14 U4 U5 74.5(4) . . ?
O14 U4 Y1 11.3(4) . . ?
O14 U4 O1 93.8(5) . 2_667 ?
O14 U4 O10 100.9(5) . . ?
O14 U4 O11 176.6(6) . . ?
O14 U4 O12 89.8(6) . 2_767 ?
O14 U4 O12 84.6(5) . . ?
O14 U4 O13 81.2(5) . . ?
U3 U5 U1 167.59(3) 2_656 2_667 ?
U3 U5 U4 136.86(4) 2_656 . ?
U4 U5 U1 55.34(3) . 2_667 ?
U6 U5 U1 123.49(3) . 2_667 ?
U6 U5 U3 68.62(3) . 2_656 ?
U6 U5 U4 68.24(4) . . ?
O1 U5 U1 26.7(3) 2_667 2_667 ?
O1 U5 U3 164.3(3) 2_667 2_656 ?
O1 U5 U4 34.2(3) 2_667 . ?
O1 U5 U6 100.5(3) 2_667 . ?
O1 U5 O13 66.4(5) 2_667 . ?
O1 U5 O18 133.8(5) 2_667 . ?
O4 U5 U1 135.0(3) 1_545 2_667 ?
O4 U5 U3 32.7(3) 1_545 2_656 ?
O4 U5 U4 165.2(3) 1_545 . ?
O4 U5 U6 99.9(3) 1_545 . ?
O4 U5 O1 159.5(4) 1_545 2_667 ?
O4 U5 O13 133.7(5) 1_545 . ?
O4 U5 O18 66.6(5) 1_545 . ?
O13 U5 U1 91.1(3) . 2_667 ?
O13 U5 U3 101.3(3) . 2_656 ?
O13 U5 U4 36.6(3) . . ?
O13 U5 U6 34.4(3) . . ?
O15 U5 U1 80.5(4) . 2_667 ?
O15 U5 U3 99.7(4) . 2_656 ?
O15 U5 U4 75.1(4) . . ?
O15 U5 U6 82.7(4) . . ?
O15 U5 O1 89.7(5) . 2_667 ?
O15 U5 O4 95.1(5) . 1_545 ?
O15 U5 O13 87.2(5) . . ?
O15 U5 O16 174.0(6) . . ?
O15 U5 O17 102.3(7) . . ?
O15 U5 O17 85.8(7) . 2_657 ?
O15 U5 O18 86.3(5) . . ?
O16 U5 U1 100.5(4) . 2_667 ?
O16 U5 U3 80.7(4) . 2_656 ?
O16 U5 U4 100.5(4) . . ?
O16 U5 U6 91.9(4) . . ?
O16 U5 O1 88.7(5) . 2_667 ?
O16 U5 O4 88.4(5) . 1_545 ?
O16 U5 O13 86.8(5) . . ?
O16 U5 O17 83.1(7) . . ?
O16 U5 O17 99.7(7) . 2_657 ?
O16 U5 O18 90.6(5) . . ?
O17 U5 U1 56.8(8) 2_657 2_667 ?
O17 U5 U1 58.4(8) . 2_667 ?
O17 U5 U3 110.8(8) 2_657 2_656 ?
O17 U5 U3 109.8(8) . 2_656 ?
O17 U5 U4 113.2(8) . . ?
O17 U5 U4 111.5(8) 2_657 . ?
O17 U5 U6 168.2(6) 2_657 . ?
O17 U5 U6 175.0(6) . . ?
O17 U5 O1 82.2(8) 2_657 2_667 ?
O17 U5 O1 80.1(8) . 2_667 ?
O17 U5 O4 79.4(9) . 1_545 ?
O17 U5 O4 78.2(8) 2_657 1_545 ?
O17 U5 O13 145.2(8) . . ?
O17 U5 O13 147.9(8) 2_657 . ?
O17 U5 O17 16.6(11) . 2_657 ?
O17 U5 O18 143.0(8) 2_657 . ?
O17 U5 O18 145.6(8) . . ?
O18 U5 U1 155.4(3) . 2_667 ?
O18 U5 U3 35.9(3) . 2_656 ?
O18 U5 U4 101.2(3) . . ?
O18 U5 U6 33.3(3) . . ?
O18 U5 O13 67.4(5) . . ?
U5 U6 U5 180.0 . 2_656 ?
O13 U6 U5 41.9(4) 2_656 2_656 ?
O13 U6 U5 41.9(4) . . ?
O13 U6 U5 138.1(4) 2_656 . ?
O13 U6 U5 138.1(4) . 2_656 ?
O13 U6 O13 180.0(11) 2_656 . ?
O13 U6 O19 86.5(5) 2_656 2_656 ?
O13 U6 O19 93.5(5) . 2_656 ?
O13 U6 O19 93.5(5) 2_656 . ?
O13 U6 O19 86.5(5) . . ?
O18 U6 U5 140.4(4) . 2_656 ?
O18 U6 U5 39.6(4) 2_656 2_656 ?
O18 U6 U5 39.6(4) . . ?
O18 U6 U5 140.4(4) 2_656 . ?
O18 U6 O13 81.1(5) . . ?
O18 U6 O13 98.9(5) 2_656 . ?
O18 U6 O13 81.1(5) 2_656 2_656 ?
O18 U6 O13 98.9(5) . 2_656 ?
O18 U6 O18 180.0 2_656 . ?
O18 U6 O19 92.3(5) 2_656 . ?
O18 U6 O19 87.7(5) . . ?
O18 U6 O19 87.7(5) 2_656 2_656 ?
O18 U6 O19 92.3(5) . 2_656 ?
O19 U6 U5 98.2(3) 2_656 . ?
O19 U6 U5 81.8(3) 2_656 2_656 ?
O19 U6 U5 81.8(3) . . ?
O19 U6 U5 98.2(3) . 2_656 ?
O19 U6 O19 180.0 . 2_656 ?
O14 Y1 U4 9.1(3) . . ?
O14 Y1 O15 74.7(4) . . ?
O14 Y1 O16 143.2(5) . 1_655 ?
O14 Y1 O19 81.3(5) . . ?
O14 Y1 O20 88.7(5) . . ?
O14 Y1 O21 72.0(5) . . ?
O14 Y1 O22 144.0(5) . . ?
O14 Y1 O23 96.0(5) . . ?
O15 Y1 U4 66.9(3) . . ?
O16 Y1 U4 152.3(3) 1_655 . ?
O16 Y1 O15 134.8(4) 1_655 . ?
O16 Y1 O21 71.5(5) 1_655 . ?
O19 Y1 U4 75.5(3) . . ?
O19 Y1 O15 77.5(5) . . ?
O19 Y1 O16 121.2(5) . 1_655 ?
O19 Y1 O20 70.5(5) . . ?
O19 Y1 O21 131.5(5) . . ?
O19 Y1 O22 77.6(5) . . ?
O19 Y1 O23 151.6(5) . . ?
O20 Y1 U4 93.2(3) . . ?
O20 Y1 O15 145.9(5) . . ?
O20 Y1 O16 74.5(5) . 1_655 ?
O20 Y1 O21 69.2(5) . . ?
O21 Y1 U4 81.0(3) . . ?
O21 Y1 O15 129.6(5) . . ?
O22 Y1 U4 134.9(3) . . ?
O22 Y1 O15 72.4(4) . . ?
O22 Y1 O16 72.7(5) . 1_655 ?
O22 Y1 O20 110.8(5) . . ?
O22 Y1 O21 142.6(5) . . ?
O22 Y1 O23 89.3(5) . . ?
O23 Y1 U4 97.8(3) . . ?
O23 Y1 O15 74.6(4) . . ?
O23 Y1 O16 77.1(5) . 1_655 ?
O23 Y1 O20 137.8(5) . . ?
O23 Y1 O21 72.6(5) . . ?
U1 O1 U4 107.3(5) . 2_667 ?
U1 O1 U5 124.9(6) . 2_667 ?
U5 O1 U4 112.1(6) 2_667 2_667 ?
U1 O2 U3 137.2(6) . 1_455 ?
U1 O2 U3 108.7(6) . 2_666 ?
U3 O2 U3 111.0(6) 1_455 2_666 ?
U1 O4 U3 108.3(6) . 2_666 ?
U1 O4 U5 130.2(6) . 1_565 ?
U5 O4 U3 114.7(5) 1_565 2_666 ?
U1 O5 U2 143.8(7) . . ?
U2 O8 U2 111.2(5) 2_666 . ?
U3 O8 U2 140.0(7) . 2_666 ?
U3 O8 U2 108.6(5) . . ?
U3 O10 U2 107.0(5) . . ?
U4 O10 U2 105.5(5) . . ?
U4 O10 U3 147.6(6) . . ?
U4 O11 U2 112.7(6) . . ?
U1 O12 U4 109.3(6) 1_655 2_767 ?
U1 O12 U4 140.7(6) 1_655 . ?
U4 O12 U4 109.9(5) 2_767 . ?
U4 O13 U5 106.1(5) . . ?
U6 O13 U4 137.8(6) . . ?
U6 O13 U5 103.7(5) . . ?
U4 O14 Y1 159.7(7) . . ?
U5 O15 Y1 145.7(6) . . ?
U5 O16 Y1 166.7(8) . 1_455 ?
U5 O17 U5 163.4(11) . 2_657 ?
O17 O17 U5 76(5) 2_657 2_657 ?
O17 O17 U5 87(5) 2_657 . ?
U5 O18 U3 108.4(5) . 2_656 ?
U6 O18 U3 141.9(7) . 2_656 ?
U6 O18 U5 107.0(6) . . ?
U6 O19 Y1 141.6(7) . . ?

loop_
_geom_bond_atom_site_label_1
_geom_bond_atom_site_label_2
_geom_bond_distance
_geom_bond_site_symmetry_2
_geom_bond_publ_flag
U1 U2 4.0871(14) . ?
U1 U3 3.6255(11) 2_666 ?
U1 U4 3.6516(11) 2_667 ?
U1 U5 4.0542(15) 1_565 ?
U1 U5 3.997(3) 2_667 ?
U1 O1 2.192(14) . ?
U1 O2 2.165(14) . ?
U1 O3 1.821(13) . ?
U1 O4 2.186(13) . ?
U1 O5 1.939(13) . ?
U1 O12 2.234(13) 1_455 ?
U2 U2 4.0040(15) 2_666 ?
U2 U3 3.6501(13) . ?
U2 U4 3.6035(13) . ?
U2 O5 2.358(13) . ?
U2 O6 1.760(14) . ?
U2 O7 1.785(14) . ?
U2 O8 2.369(13) 2_666 ?
U2 O8 2.481(13) . ?
U2 O10 2.318(13) . ?
U2 O11 2.429(13) . ?
U3 U3 3.751(2) 2_766 ?
U3 U5 3.847(3) 2_656 ?
U3 O2 2.255(14) 1_655 ?
U3 O2 2.295(13) 2_666 ?
U3 O4 2.285(14) 2_666 ?
U3 O8 2.001(13) . ?
U3 O9 1.843(13) . ?
U3 O10 2.224(13) . ?
U3 O18 2.378(13) 2_656 ?
U4 U4 3.699(3) 2_767 ?
U4 U5 3.8626(18) . ?
U4 Y1 4.026(2) . ?
U4 O1 2.341(13) 2_667 ?
U4 O10 2.210(13) . ?
U4 O11 1.884(13) . ?
U4 O12 2.244(14) 2_767 ?
U4 O12 2.275(13) . ?
U4 O13 2.399(14) . ?
U4 O14 1.830(14) . ?
U5 U6 3.5457(10) . ?
U5 O1 2.315(14) 2_667 ?
U5 O4 2.283(13) 1_545 ?
U5 O13 2.436(13) . ?
U5 O15 1.829(13) . ?
U5 O16 1.851(13) . ?
U5 O17 2.21(3) . ?
U5 O17 2.27(3) 2_657 ?
U5 O18 2.366(14) . ?
U6 O13 2.063(14) 2_656 ?
U6 O13 2.063(14) . ?
U6 O18 2.038(13) . ?
U6 O18 2.038(13) 2_656 ?
U6 O19 2.200(13) . ?
U6 O19 2.200(13) 2_656 ?
Y1 O14 2.260(14) . ?
Y1 O15 2.539(13) . ?
Y1 O16 2.348(13) 1_655 ?
Y1 O19 2.277(14) . ?
Y1 O20 2.336(14) . ?
Y1 O21 2.429(14) . ?
Y1 O22 2.285(13) . ?
Y1 O23 2.293(13) . ?
O17 O17 0.65(4) 2_657 ?

loop_
_geom_torsion_atom_site_label_1
_geom_torsion_atom_site_label_2
_geom_torsion_atom_site_label_3
_geom_torsion_atom_site_label_4
_geom_torsion
_geom_torsion_site_symmetry_1
_geom_torsion_site_symmetry_2
_geom_torsion_site_symmetry_3
_geom_torsion_site_symmetry_4
_geom_torsion_publ_flag
U1 U4 O11 U2 -171.5(5) 2_667 . . . ?
U1 U4 O14 Y1 82(2) 2_667 . . . ?
U1 U5 O15 Y1 -94.8(12) 2_667 . . . ?
U1 U5 O16 Y1 19(3) 2_667 . . 1_455 ?
U2 U4 O14 Y1 -87(2) . . . . ?
U3 U5 O15 Y1 97.8(12) 2_656 . . . ?
U3 U5 O16 Y1 -174(3) 2_656 . . 1_455 ?
U4 U4 O11 U2 117.9(5) 2_767 . . . ?
U4 U4 O14 Y1 153(2) 2_767 . . . ?
U4 U5 O15 Y1 -38.3(11) . . . . ?
U4 U5 O16 Y1 -37(3) . . . 1_455 ?
U5 U4 O11 U2 -107.8(5) . . . . ?
U5 U4 O14 Y1 19(2) . . . . ?
U6 U5 O15 Y1 31.0(11) . . . . ?
U6 U5 O16 Y1 -106(3) . . . 1_455 ?
Y1 U4 O11 U2 -77.8(18) . . . . ?
O1 U4 O11 U2 -136.8(6) 2_667 . . . ?
O1 U4 O14 Y1 47(2) 2_667 . . . ?
O1 U5 O15 Y1 -69.6(12) 2_667 . . . ?
O1 U5 O16 Y1 -5(3) 2_667 . . 1_455 ?
O4 U5 O15 Y1 130.4(12) 1_545 . . . ?
O4 U5 O16 Y1 155(3) 1_545 . . 1_455 ?
O10 U4 O11 U2 4.8(5) . . . . ?
O10 U4 O14 Y1 -94(2) . . . . ?
O12 U4 O11 U2 153.3(6) 2_767 . . . ?
O12 U4 O11 U2 82.9(6) . . . . ?
O12 U4 O14 Y1 117(2) 2_767 . . . ?
O12 U4 O14 Y1 -173(2) . . . . ?
O13 U4 O11 U2 -70.8(6) . . . . ?
O13 U4 O14 Y1 -18(2) . . . . ?
O13 U5 O15 Y1 -3.2(12) . . . . ?
O13 U5 O16 Y1 -71(3) . . . 1_455 ?
O17 U5 O15 Y1 -149.4(14) . . . . ?
O17 U5 O15 Y1 -151.8(14) 2_657 . . . ?
O17 U5 O16 Y1 75(3) . . . 1_455 ?
O17 U5 O16 Y1 77(3) 2_657 . . 1_455 ?
O18 U5 O15 Y1 64.3(12) . . . . ?
O18 U5 O16 Y1 -139(3) . . . 1_455 ?
